data_1571217
loop_
_publ_author_name
'Wang, Yu'
'Li, Yiwen'
'Ni, Yeke'
'Bu&#x10d;ar, Dejan-Kre&#x161;imir'
'Dalby, Paul A.'
'Ward, John M.'
'Jeffries, Jack W. E.'
'Hailes, Helen C.'

_publ_section_title
;
 A transaminase-mediated aldol reaction and applications in cascades to
 styryl pyridines.
;
_journal_issue 9
_journal_name_full 'Catalysis science &amp; technology'
_journal_page_first 2390
_journal_page_last 2399
_journal_paper_doi 10.1039/d3cy01370g
_journal_volume 14
_journal_year 2024
_chemical_formula_moiety 'C16 H16 N O3, C2 F3 O2'
_chemical_formula_sum 'C18 H16 F3 N O5'
_chemical_formula_weight 383.37
_chemical_properties_physical Photo-sensitive
_space_group_crystal_system monoclinic
_space_group_IT_number 14
_space_group_name_Hall '-P 2yn'
_space_group_name_H-M_alt 'P 1 21/n 1'
_atom_sites_solution_hydrogens mixed
_audit_creation_method SHELXL-2018/3
_audit_update_record
;
2023-06-22 deposited with the CCDC.	2024-03-12 downloaded from the CCDC.
;
_cell_angle_alpha 90
_cell_angle_beta 91.0715(19)
_cell_angle_gamma 90
_cell_formula_units_Z 4
_cell_length_a 4.38440(10)
_cell_length_b 16.8800(3)
_cell_length_c 23.4788(4)
_cell_measurement_reflns_used 11656
_cell_measurement_temperature 150.0(1)
_cell_measurement_theta_max 72.2030
_cell_measurement_theta_min 4.5370
_cell_volume 1737.33(6)
_computing_cell_refinement 'CrysAlisPro 1.171.40.53 (Rigaku OD, 2019)'
_computing_data_collection 'CrysAlisPro 1.171.40.53 (Rigaku OD, 2019)'
_computing_data_reduction 'CrysAlisPro 1.171.40.53 (Rigaku OD, 2019)'
_computing_structure_refinement 'SHELXL-2018/3 (Sheldrick, 2018)'
_computing_structure_solution 'SHELXT (Sheldrick, 2015)'
_diffrn_ambient_environment N~2~
_diffrn_ambient_temperature 150.0(1)
_diffrn_detector 'CCD plate'
_diffrn_detector_area_resol_mean 5.2031
_diffrn_detector_type Atlas
_diffrn_measured_fraction_theta_full 1.000
_diffrn_measured_fraction_theta_max 1.000
_diffrn_measurement_device 'four-circle diffractometer'
_diffrn_measurement_device_type 'SuperNova, Dual, Cu at home/near, Atlas'
_diffrn_radiation_monochromator mirror
_diffrn_radiation_probe x-ray
_diffrn_radiation_type 'Cu K\a'
_diffrn_radiation_wavelength 1.54184
_diffrn_reflns_av_R_equivalents 0.0348
_diffrn_reflns_av_unetI/netI 0.0161
_diffrn_reflns_Laue_measured_fraction_full 1.000
_diffrn_reflns_Laue_measured_fraction_max 1.000
_diffrn_reflns_limit_h_max 5
_diffrn_reflns_limit_h_min -5
_diffrn_reflns_limit_k_max 20
_diffrn_reflns_limit_k_min -20
_diffrn_reflns_limit_l_max 27
_diffrn_reflns_limit_l_min -27
_diffrn_reflns_number 26141
_diffrn_reflns_point_group_measured_fraction_full 1.000
_diffrn_reflns_point_group_measured_fraction_max 1.000
_diffrn_reflns_theta_full 66.591
_diffrn_reflns_theta_max 66.591
_diffrn_reflns_theta_min 3.225
_diffrn_source 'micro-focus sealed X-ray tube'
_diffrn_source_type 'SuperNova (Cu) X-ray Source'
_exptl_absorpt_coefficient_mu 1.109
_exptl_absorpt_correction_T_max 0.967
_exptl_absorpt_correction_T_min 0.867
_exptl_absorpt_correction_type analytical
_exptl_absorpt_process_details
;
CrysAlisPro 1.171.40.53 (Rigaku Oxford Diffraction, 2019)
Analytical numeric absorption correction using a multifaceted crystal
			model based on expressions derived by R.C. Clark & J.S. Reid.
(Clark, R. C. & Reid, J. S. (1995). Acta Cryst. A51, 887-897)
Empirical absorption correction using spherical harmonics,
 implemented in SCALE3 ABSPACK scaling algorithm.
;
_exptl_crystal_colour colourless
_exptl_crystal_density_diffrn 1.465
_exptl_crystal_density_method 'not measured'
_exptl_crystal_description prism
_exptl_crystal_F_000 792.1
_exptl_crystal_size_max 0.25
_exptl_crystal_size_mid 0.05
_exptl_crystal_size_min 0.04
_refine_diff_density_max 0.232
_refine_diff_density_min -0.313
_refine_diff_density_rms 0.039
_refine_ls_extinction_method none
_refine_ls_goodness_of_fit_ref 1.073
_refine_ls_hydrogen_treatment mixed
_refine_ls_matrix_type full
_refine_ls_number_parameters 283
_refine_ls_number_reflns 3070
_refine_ls_number_restraints 46
_refine_ls_restrained_S_all 1.094
_refine_ls_R_factor_all 0.0501
_refine_ls_R_factor_gt 0.0450
_refine_ls_shift/su_max 0.000
_refine_ls_shift/su_mean 0.000
_refine_ls_structure_factor_coef Fsqd
_refine_ls_weighting_details 'w=1/[\s^2^(Fo^2^)+(0.0487P)^2^+0.9981P] where P=(Fo^2^+2Fc^2^)/3'
_refine_ls_weighting_scheme calc
_refine_ls_wR_factor_gt 0.1100
_refine_ls_wR_factor_ref 0.1134
_reflns_Friedel_coverage 0.000
_reflns_number_gt 2748
_reflns_number_total 3070
_reflns_threshold_expression 'I > 2\s(I)'
_cod_data_source_file d3cy01370g5.cif
_cod_data_source_block 3b
_cod_depositor_comments 'Adding full bibliography for 1571217.cif.'
_cod_original_cell_volume 1737.34(6)
_cod_original_sg_symbol_H-M 'P 21/n'
_cod_database_code 1571217
_shelx_space_group_comment
;
The symmetry employed for this shelxl refinement is uniquely defined
by the following loop, which should always be used as a source of
symmetry information in preference to the above space-group names.
They are only intended as comments.
;

loop_
_space_group_symop_operation_xyz
'x, y, z'
'-x+1/2, y+1/2, -z+1/2'
'-x, -y, -z'
'x-1/2, -y-1/2, z-1/2'

loop_
_atom_site_label
_atom_site_type_symbol
_atom_site_fract_x
_atom_site_fract_y
_atom_site_fract_z
_atom_site_U_iso_or_equiv
_atom_site_adp_type
_atom_site_occupancy
_atom_site_site_symmetry_order
_atom_site_calc_flag
_atom_site_refinement_flags_posn
_atom_site_refinement_flags_adp
_atom_site_refinement_flags_occupancy
_atom_site_disorder_assembly
_atom_site_disorder_group
F1A F 0.8150(6) 0.7049(3) 0.58671(16) 0.0655(10) Uani 0.4575(18) 1 d DG . P A 1
F2A F 0.3416(5) 0.72863(17) 0.60033(14) 0.0635(8) Uani 0.4575(18) 1 d DG . P A 1
F3A F 0.6032(10) 0.66573(19) 0.66333(14) 0.0933(17) Uani 0.4575(18) 1 d DG . P A 1
C18A C 0.6160(5) 0.72510(15) 0.62668(10) 0.0428(8) Uani 0.4575(18) 1 d DG . P A 1
C17A C 0.7091(10) 0.80488(18) 0.65402(19) 0.0332(8) Uani 0.4575(18) 1 d DG . P A 1
O4A O 0.6522(15) 0.86446(16) 0.6231(3) 0.0379(12) Uani 0.4575(18) 1 d DG . P A 1
O5A O 0.8352(13) 0.8025(3) 0.7011(2) 0.0488(12) Uani 0.4575(18) 1 d DG . P A 1
F1B F 0.788(2) 0.6686(5) 0.6745(4) 0.0933(17) Uani 0.306(3) 1 d D . P B 2
F2B F 0.7009(19) 0.7002(6) 0.5867(3) 0.0655(10) Uani 0.306(3) 1 d D . P B 2
F3B F 0.3565(11) 0.7112(4) 0.6450(3) 0.0635(8) Uani 0.306(3) 1 d D . P B 2
C18B C 0.656(2) 0.7208(5) 0.6411(4) 0.0428(8) Uani 0.306(3) 1 d D . P B 2
C17B C 0.754(2) 0.8056(4) 0.6559(4) 0.0332(8) Uani 0.306(3) 1 d D . P B 2
O4B O 0.692(5) 0.8548(6) 0.6173(7) 0.0379(12) Uani 0.306(3) 1 d D . P B 2
O5B O 0.898(2) 0.8182(6) 0.7003(4) 0.0488(12) Uani 0.306(3) 1 d D . P B 2
F1C F 0.630(3) 0.7074(6) 0.5866(3) 0.0933(17) Uani 0.237(3) 1 d D . P C 3
F2C F 0.3836(15) 0.7132(5) 0.6655(3) 0.0655(10) Uani 0.237(3) 1 d D . P C 3
F3C F 0.8172(16) 0.6634(5) 0.6644(4) 0.0635(8) Uani 0.237(3) 1 d D . P C 3
C18C C 0.658(2) 0.7213(5) 0.6415(5) 0.0428(8) Uani 0.237(3) 1 d D . P C 3
C17C C 0.796(3) 0.8039(5) 0.6530(6) 0.0332(8) Uani 0.237(3) 1 d D . P C 3
O4C O 0.662(6) 0.8580(6) 0.6255(8) 0.0379(12) Uani 0.237(3) 1 d D . P C 3
O5C O 0.979(2) 0.8107(7) 0.6924(4) 0.0488(12) Uani 0.237(3) 1 d D . P C 3
O1 O 1.3707(3) 0.90033(8) 0.52519(6) 0.0411(3) Uani 1 1 d . . . . .
H1O H 1.437(5) 0.8778(10) 0.5548(12) 0.062 Uiso 1 1 calc R U . . .
O2 O 0.5183(3) 0.85903(7) 0.32277(5) 0.0326(3) Uani 1 1 d . . . . .
O3 O 0.7314(3) 0.74425(8) 0.28688(5) 0.0376(3) Uani 1 1 d . . . . .
H3O H 0.654(6) 0.7345(15) 0.2552(11) 0.056 Uiso 1 1 d . U . . .
N1 N 1.0487(3) 0.99834(9) 0.38018(6) 0.0312(3) Uani 1 1 d . . . . .
H1N H 1.120602 1.044209 0.371822 0.037 Uiso 1 1 calc R U . . .
C1 C 0.8465(4) 0.96498(11) 0.34354(7) 0.0309(4) Uani 1 1 d . . . . .
C2 C 0.7374(4) 0.89087(11) 0.35766(7) 0.0286(4) Uani 1 1 d . . . . .
C3 C 0.8341(4) 0.85178(10) 0.40717(7) 0.0276(4) Uani 1 1 d . . . . .
C4 C 1.0432(4) 0.89045(10) 0.44401(7) 0.0284(4) Uani 1 1 d . . . . .
C5 C 1.1450(4) 0.96411(11) 0.42917(7) 0.0301(4) Uani 1 1 d . . . . .
H5 H 1.281877 0.990763 0.453079 0.036 Uiso 1 1 calc R U . . .
C6 C 0.7566(5) 1.00794(12) 0.29018(8) 0.0405(5) Uani 1 1 d . . . . .
H6A H 0.814670 0.977191 0.257740 0.061 Uiso 1 1 calc R U . . .
H6B H 0.857697 1.058362 0.289323 0.061 Uiso 1 1 calc R U . . .
H6C H 0.539779 1.015854 0.289205 0.061 Uiso 1 1 calc R U . . .
C7 C 1.1444(4) 0.85268(11) 0.49905(7) 0.0305(4) Uani 1 1 d . . . . .
H7A H 0.971997 0.847325 0.524066 0.037 Uiso 1 1 calc R U . . .
H7B H 1.225477 0.800250 0.491793 0.037 Uiso 1 1 calc R U . . .
C8 C 0.7096(4) 0.77472(11) 0.41854(7) 0.0294(4) Uani 1 1 d . . . . .
H8 H 0.748193 0.750890 0.453652 0.035 Uiso 1 1 calc R U . . .
C9 C 0.5379(4) 0.73648(11) 0.37906(7) 0.0298(4) Uani 1 1 d . . . . .
C10 C 0.5015(4) 0.77311(11) 0.32062(7) 0.0310(4) Uani 1 1 d . . . . .
H10 H 0.299(5) 0.7659(12) 0.3040(9) 0.037 Uiso 1 1 d . U . . .
C11 C 0.4003(4) 0.65808(11) 0.38855(8) 0.0334(4) Uani 1 1 d . . . . .
C12 C 0.3729(5) 0.62819(12) 0.44338(8) 0.0431(5) Uani 1 1 d . . . . .
H12 H 0.440822 0.658354 0.474243 0.052 Uiso 1 1 calc R U . . .
C13 C 0.2473(6) 0.55488(14) 0.45284(9) 0.0535(6) Uani 1 1 d . . . . .
H13 H 0.232183 0.535825 0.489841 0.064 Uiso 1 1 calc R U . . .
C14 C 0.1428(6) 0.50918(14) 0.40739(10) 0.0554(6) Uani 1 1 d . . . . .
H14 H 0.057684 0.459541 0.413624 0.066 Uiso 1 1 calc R U . . .
C15 C 0.1669(6) 0.53825(14) 0.35326(10) 0.0590(7) Uani 1 1 d . . . . .
H15 H 0.097317 0.507972 0.322583 0.071 Uiso 1 1 calc R U . . .
C16 C 0.2929(5) 0.61184(13) 0.34351(9) 0.0476(5) Uani 1 1 d . . . . .
H16 H 0.306008 0.630668 0.306410 0.057 Uiso 1 1 calc R U . . .

loop_
_atom_site_aniso_label
_atom_site_aniso_U_11
_atom_site_aniso_U_22
_atom_site_aniso_U_33
_atom_site_aniso_U_23
_atom_site_aniso_U_13
_atom_site_aniso_U_12
F1A 0.068(3) 0.0682(15) 0.0609(13) -0.0294(11) 0.0105(17) -0.015(2)
F2A 0.0444(12) 0.0600(15) 0.085(2) -0.0110(16) -0.0177(14) -0.0115(11)
F3A 0.177(5) 0.0383(12) 0.063(2) 0.0156(14) -0.025(2) -0.031(2)
C18A 0.0478(16) 0.0444(13) 0.036(2) 0.0057(14) -0.0053(14) -0.0029(11)
C17A 0.031(2) 0.0415(11) 0.0268(10) 0.0039(8) 0.0009(12) 0.0000(11)
O4A 0.049(2) 0.0371(10) 0.0269(19) 0.0039(10) -0.0108(18) -0.0031(11)
O5A 0.075(3) 0.0398(18) 0.0313(12) 0.0093(12) -0.0159(17) -0.006(2)
F1B 0.177(5) 0.0383(12) 0.063(2) 0.0156(14) -0.025(2) -0.031(2)
F2B 0.068(3) 0.0682(15) 0.0609(13) -0.0294(11) 0.0105(17) -0.015(2)
F3B 0.0444(12) 0.0600(15) 0.085(2) -0.0110(16) -0.0177(14) -0.0115(11)
C18B 0.0478(16) 0.0444(13) 0.036(2) 0.0057(14) -0.0053(14) -0.0029(11)
C17B 0.031(2) 0.0415(11) 0.0268(10) 0.0039(8) 0.0009(12) 0.0000(11)
O4B 0.049(2) 0.0371(10) 0.0269(19) 0.0039(10) -0.0108(18) -0.0031(11)
O5B 0.075(3) 0.0398(18) 0.0313(12) 0.0093(12) -0.0159(17) -0.006(2)
F1C 0.177(5) 0.0383(12) 0.063(2) 0.0156(14) -0.025(2) -0.031(2)
F2C 0.068(3) 0.0682(15) 0.0609(13) -0.0294(11) 0.0105(17) -0.015(2)
F3C 0.0444(12) 0.0600(15) 0.085(2) -0.0110(16) -0.0177(14) -0.0115(11)
C18C 0.0478(16) 0.0444(13) 0.036(2) 0.0057(14) -0.0053(14) -0.0029(11)
C17C 0.031(2) 0.0415(11) 0.0268(10) 0.0039(8) 0.0009(12) 0.0000(11)
O4C 0.049(2) 0.0371(10) 0.0269(19) 0.0039(10) -0.0108(18) -0.0031(11)
O5C 0.075(3) 0.0398(18) 0.0313(12) 0.0093(12) -0.0159(17) -0.006(2)
O1 0.0428(8) 0.0469(8) 0.0328(7) 0.0055(6) -0.0187(6) -0.0096(6)
O2 0.0317(7) 0.0381(7) 0.0276(6) -0.0003(5) -0.0104(5) -0.0015(5)
O3 0.0366(7) 0.0498(8) 0.0263(6) -0.0072(6) -0.0016(5) 0.0008(6)
N1 0.0331(8) 0.0325(8) 0.0280(7) 0.0001(6) -0.0027(6) -0.0013(6)
C1 0.0298(9) 0.0368(9) 0.0259(8) -0.0017(7) -0.0030(7) 0.0022(7)
C2 0.0252(9) 0.0367(9) 0.0237(8) -0.0029(7) -0.0035(6) 0.0018(7)
C3 0.0252(9) 0.0349(9) 0.0226(8) -0.0033(7) -0.0015(6) 0.0029(7)
C4 0.0258(9) 0.0356(9) 0.0236(8) -0.0031(7) -0.0015(7) 0.0025(7)
C5 0.0291(9) 0.0362(9) 0.0248(8) -0.0044(7) -0.0039(7) 0.0007(7)
C6 0.0444(11) 0.0460(11) 0.0309(9) 0.0064(8) -0.0088(8) -0.0021(9)
C7 0.0287(9) 0.0378(9) 0.0249(8) -0.0019(7) -0.0052(7) -0.0018(7)
C8 0.0295(9) 0.0355(9) 0.0232(8) -0.0001(7) -0.0032(7) 0.0010(7)
C9 0.0263(9) 0.0353(9) 0.0276(8) -0.0033(7) -0.0022(7) 0.0021(7)
C10 0.0280(9) 0.0373(10) 0.0273(9) -0.0027(7) -0.0060(7) -0.0023(8)
C11 0.0305(9) 0.0358(10) 0.0337(9) -0.0026(7) -0.0042(7) 0.0006(8)
C12 0.0522(13) 0.0427(11) 0.0343(10) -0.0014(8) -0.0047(9) -0.0107(9)
C13 0.0703(16) 0.0488(13) 0.0412(11) 0.0056(10) -0.0038(10) -0.0149(11)
C14 0.0705(16) 0.0403(12) 0.0550(13) 0.0018(10) -0.0052(11) -0.0164(11)
C15 0.0853(18) 0.0465(13) 0.0446(12) -0.0069(10) -0.0143(12) -0.0206(12)
C16 0.0628(14) 0.0443(11) 0.0352(10) -0.0020(9) -0.0096(9) -0.0112(10)

loop_
_atom_type_symbol
_atom_type_description
_atom_type_scat_dispersion_real
_atom_type_scat_dispersion_imag
_atom_type_scat_source
C C 0.0181 0.0091 'International Tables Vol C Tables 4.2.6.8 and 6.1.1.4'
H H 0.0000 0.0000 'International Tables Vol C Tables 4.2.6.8 and 6.1.1.4'
N N 0.0311 0.0180 'International Tables Vol C Tables 4.2.6.8 and 6.1.1.4'
O O 0.0492 0.0322 'International Tables Vol C Tables 4.2.6.8 and 6.1.1.4'
F F 0.0727 0.0534 'International Tables Vol C Tables 4.2.6.8 and 6.1.1.4'

loop_
_exptl_crystal_face_index_h
_exptl_crystal_face_index_k
_exptl_crystal_face_index_l
_exptl_crystal_face_perp_dist
-1 -6 -12 0.0383
-3 2 5 0.1401
0 7 -11 0.0167
-1 8 -9 0.0512
0 11 1 0.0299
0 -9 -9 0.0052
0 -10 5 0.0115
0 5 14 0.0338
2 -2 -7 0.0710

loop_
_geom_angle_atom_site_label_1
_geom_angle_atom_site_label_2
_geom_angle_atom_site_label_3
_geom_angle
_geom_angle_site_symmetry_1
_geom_angle_site_symmetry_3
_geom_angle_publ_flag
F3A C18A F1A 107.4 . . ?
F3A C18A F2A 106.5 . . ?
F1A C18A F2A 106.2 . . ?
F3A C18A C17A 113.9 . . ?
F1A C18A C17A 110.1 . . ?
F2A C18A C17A 112.4 . . ?
O5A C17A O4A 128.7 . . ?
O5A C17A C18A 117.2 . . ?
O4A C17A C18A 114.1 . . ?
F1B C18B F3B 107.6(7) . . ?
F1B C18B F2B 108.9(6) . . ?
F3B C18B F2B 101.4(6) . . ?
F1B C18B C17B 111.9(6) . . ?
F3B C18B C17B 112.0(6) . . ?
F2B C18B C17B 114.3(6) . . ?
O5B C17B O4B 126.9(5) . . ?
O5B C17B C18B 119.6(5) . . ?
O4B C17B C18B 113.4(5) . . ?
F3C C18C F1C 108.0(7) . . ?
F3C C18C F2C 103.1(7) . . ?
F1C C18C F2C 109.0(7) . . ?
F3C C18C C17C 113.4(7) . . ?
F1C C18C C17C 111.2(7) . . ?
F2C C18C C17C 111.7(7) . . ?
O5C C17C O4C 128.0(7) . . ?
O5C C17C C18C 117.9(6) . . ?
O4C C17C C18C 113.0(6) . . ?
C2 O2 C10 116.72(13) . . ?
C1 N1 C5 123.89(16) . . ?
N1 C1 C2 116.87(15) . . ?
N1 C1 C6 119.52(16) . . ?
C2 C1 C6 123.60(16) . . ?
O2 C2 C1 117.16(15) . . ?
O2 C2 C3 120.96(16) . . ?
C1 C2 C3 121.78(16) . . ?
C2 C3 C4 118.44(16) . . ?
C2 C3 C8 118.17(15) . . ?
C4 C3 C8 123.37(15) . . ?
C5 C4 C3 118.45(15) . . ?
C5 C4 C7 120.83(15) . . ?
C3 C4 C7 120.69(16) . . ?
N1 C5 C4 120.54(16) . . ?
O1 C7 C4 109.09(15) . . ?
C9 C8 C3 120.98(16) . . ?
C8 C9 C11 123.46(16) . . ?
C8 C9 C10 118.47(16) . . ?
C11 C9 C10 117.94(15) . . ?
O3 C10 O2 109.55(15) . . ?
O3 C10 C9 108.10(15) . . ?
O2 C10 C9 111.88(14) . . ?
C16 C11 C12 117.84(18) . . ?
C16 C11 C9 121.57(17) . . ?
C12 C11 C9 120.59(16) . . ?
C13 C12 C11 121.22(18) . . ?
C12 C13 C14 120.3(2) . . ?
C15 C14 C13 119.0(2) . . ?
C14 C15 C16 121.0(2) . . ?
C15 C16 C11 120.7(2) . . ?

loop_
_geom_bond_atom_site_label_1
_geom_bond_atom_site_label_2
_geom_bond_distance
_geom_bond_site_symmetry_2
_geom_bond_publ_flag
F1A C18A 1.3375 . ?
F2A C18A 1.3438 . ?
F3A C18A 1.3228 . ?
C18A C17A 1.5435 . ?
C17A O5A 1.2273 . ?
C17A O4A 1.2621 . ?
F1B C18B 1.308(8) . ?
F2B C18B 1.343(8) . ?
F3B C18B 1.327(8) . ?
C18B C17B 1.532(6) . ?
C17B O5B 1.226(6) . ?
C17B O4B 1.257(6) . ?
F1C C18C 1.315(8) . ?
F2C C18C 1.344(9) . ?
F3C C18C 1.311(8) . ?
C18C C17C 1.542(6) . ?
C17C O5C 1.220(6) . ?
C17C O4C 1.256(7) . ?
O1 C7 1.409(2) . ?
O2 C2 1.361(2) . ?
O2 C10 1.453(2) . ?
O3 C10 1.382(2) . ?
N1 C1 1.347(2) . ?
N1 C5 1.348(2) . ?
C1 C2 1.382(3) . ?
C1 C6 1.494(2) . ?
C2 C3 1.395(2) . ?
C3 C4 1.409(2) . ?
C3 C8 1.438(3) . ?
C4 C5 1.368(3) . ?
C4 C7 1.501(2) . ?
C8 C9 1.348(2) . ?
C9 C11 1.473(3) . ?
C9 C10 1.511(2) . ?
C11 C16 1.389(3) . ?
C11 C12 1.390(3) . ?
C12 C13 1.374(3) . ?
C13 C14 1.387(3) . ?
C14 C15 1.368(3) . ?
C15 C16 1.380(3) . ?
